data_2002672
loop_
_publ_author_name
'Szillat, H'
'Mueller-Buschbaum, Hk'

_publ_section_title
;
Zur Darstellung und Kristallstruktur eines neuen Kupfer-Antimon-
Oxomolybdats: Cu Sb Mo2 O8
;
_journal_name_full
;
Zeitschrift fuer Naturforschung, Teil B. Anorganische Chemie,
Organische Chemie (42,1987-)
;
_journal_page_first 717
_journal_page_last 720
_journal_volume 50
_journal_year 1995
_chemical_formula_structural 'Cu Sb (Mo2 O8)'
_chemical_formula_sum 'Cu Mo2 O8 Sb'
_chemical_name_systematic 'Copper antimony dimolybdate'
_space_group_IT_number 15
_symmetry_cell_setting monoclinic
_symmetry_Int_Tables_number 15
_symmetry_space_group_name_Hall '-I 2ya'
_symmetry_space_group_name_H-M 'I 1 2/a 1'
_cell_angle_alpha 90
_cell_angle_beta 93.42(3)
_cell_angle_gamma 90
_cell_formula_units_Z 4
_cell_length_a 5.554(2)
_cell_length_b 4.916(1)
_cell_length_c 21.50998
_cell_volume 586.3
_refine_ls_R_factor_all 0.081
_cod_database_code 2002672

loop_
_symmetry_equiv_pos_as_xyz
x,y,z
1/2-x,y,-z
-x,-y,-z
1/2+x,-y,z
1/2+x,1/2+y,1/2+z
-x,1/2+y,1/2-z
1/2-x,1/2-y,1/2-z
x,1/2-y,1/2+z

loop_
_atom_site_aniso_label
_atom_site_aniso_U_11
_atom_site_aniso_U_12
_atom_site_aniso_U_13
_atom_site_aniso_U_22
_atom_site_aniso_U_23
_atom_site_aniso_U_33
Sb1 0.01429(6) 0. -0.00192(5) 0.00972(6) 0. 0.00415(5)
Mo1 0.01049(6) 0.00016(4) -0.00050(5) 0.00940(6) -0.00019(4) 0.00246(5)
Cu1 0.0233(2) -0.00292(13) -0.00672(13) 0.0190(2) 0.00241(12) 0.00851(14)
O1 0.0116(5) -0.0003(4) 0.0018(4) 0.0126(5) -0.0037(4) 0.0072(4)
O2 0.0165(5) -0.0030(5) -0.0020(4) 0.0123(5) 0.0019(4) 0.0069(4)
O3 0.0153(5) -0.0004(5) 0.0011(4) 0.0134(6) -0.0011(5) 0.0090(5)
O4 0.0165(5) -0.0009(5) -0.0027(4) 0.0125(5) -0.0031(5) 0.0090(5)

loop_
_atom_site_label
_atom_site_type_symbol
_atom_site_symmetry_multiplicity
_atom_site_Wyckoff_symbol
_atom_site_fract_x
_atom_site_fract_y
_atom_site_fract_z
_atom_site_occupancy
_atom_site_attached_hydrogens
_atom_site_calc_flag
Sb1 Sb3+ 4 e 0.75 0.19233(4) 0. 1. 0 d
Mo1 Mo6+ 8 f 0.35072(3) 0.25607(3) 0.136680(7) 1. 0 d
Cu1 Cu1+ 4 c 0.75 0.25 0.25 1. 0 d
O1 O2- 8 f 0.4286(2) 0.0909(3) 0.05154(6) 1. 0 d
O2 O2- 8 f 0.1945(3) -0.0418(3) 0.15971(6) 1. 0 d
O3 O2- 8 f 0.4130(3) 0.4147(3) 0.20943(7) 1. 0 d
O4 O2- 8 f 0.1090(3) 0.4599(3) 0.10318(7) 1. 0 d

loop_
_atom_type_symbol
_atom_type_oxidation_number
Sb3+ 3.000
Mo6+ 6.000
Cu1+ 1.000
O2- -2.000
